data_4023311
loop_
_publ_author_name
'Adam W. Franz'
'Frank Rominger'
'Thomas J. J. M\"uller'

_publ_contact_author_address
;
        Institut f\"ur Makromolekulare Chemie und Organische Chemie
        Heinrich-Heine-Universit\"at D\"usseldorf
        Universit\"atsstrasse 1
        D-40225 D\"usseldorf
        Germany
;
_publ_contact_author_email ThomasJJ.Mueller@uni-duesseldorf.de
_publ_contact_author_fax '+49 211 - 8114324'
_publ_contact_author_name 'M\"uller, Thomas J.J.'
_publ_contact_author_phone '+49 211 - 8112298'
_publ_section_title
;
 Synthesis and Electronic Properties of Sterically Demanding
 N-Arylphenothiazines and Unexpected Buchwald-Hartwig Aminations
;
_journal_name_full 'Journal of Organic Chemistry'
_journal_page_first 1795
_journal_page_last 1802
_journal_paper_doi 10.1021/jo702389v
_journal_volume 73
_journal_year 2008
_chemical_formula_sum 'C24 H14 N2 S2'
_chemical_formula_weight 394.49
_chemical_name_systematic
;
 ?
;
_space_group_IT_number 15
_symmetry_cell_setting monoclinic
_symmetry_space_group_name_Hall '-C 2yc'
_symmetry_space_group_name_H-M 'C 1 2/c 1'
_atom_sites_solution_hydrogens geom
_atom_sites_solution_primary direct
_atom_sites_solution_secondary difmap
_audit_creation_method SHELXL-97
_cell_angle_alpha 90.00
_cell_angle_beta 98.024(2)
_cell_angle_gamma 90.00
_cell_formula_units_Z 4
_cell_length_a 15.9597(11)
_cell_length_b 8.1057(6)
_cell_length_c 13.8457(10)
_cell_measurement_temperature 200(2)
_cell_volume 1773.6(2)
_computing_cell_refinement 'Bruker SMART'
_computing_data_collection 'Bruker SMART'
_computing_data_reduction 'Bruker SHELXTL'
_computing_molecular_graphics 'Bruker SHELXTL'
_computing_publication_material 'Bruker SHELXTL'
_computing_structure_refinement 'SHELXL-97 (Sheldrick, 1997)'
_computing_structure_solution 'SHELXS-97 (Sheldrick, 1990)'
_diffrn_ambient_temperature 200(2)
_diffrn_measured_fraction_theta_full 0.999
_diffrn_measured_fraction_theta_max 0.999
_diffrn_measurement_device_type 'CCD area detector'
_diffrn_measurement_method 'phi and omega scans'
_diffrn_radiation_monochromator graphite
_diffrn_radiation_source 'fine-focus sealed tube'
_diffrn_radiation_type MoK\a
_diffrn_radiation_wavelength 0.71073
_diffrn_reflns_av_R_equivalents 0.0404
_diffrn_reflns_av_sigmaI/netI 0.0311
_diffrn_reflns_limit_h_max 16
_diffrn_reflns_limit_h_min -16
_diffrn_reflns_limit_k_max 8
_diffrn_reflns_limit_k_min -8
_diffrn_reflns_limit_l_max 14
_diffrn_reflns_limit_l_min -14
_diffrn_reflns_number 5217
_diffrn_reflns_theta_full 21.50
_diffrn_reflns_theta_max 21.50
_diffrn_reflns_theta_min 2.58
_exptl_absorpt_coefficient_mu 0.313
_exptl_absorpt_correction_T_max 0.9938
_exptl_absorpt_correction_T_min 0.8903
_exptl_absorpt_correction_type multi-scan
_exptl_absorpt_process_details 'Blessing, Acta Cryst. (1995) A51 33-38.'
_exptl_crystal_colour yellow
_exptl_crystal_density_diffrn 1.477
_exptl_crystal_density_method 'not measured'
_exptl_crystal_description polyhedron
_exptl_crystal_F_000 816
_exptl_crystal_size_max 0.38
_exptl_crystal_size_mid 0.24
_exptl_crystal_size_min 0.02
_refine_diff_density_max 0.163
_refine_diff_density_min -0.196
_refine_diff_density_rms 0.037
_refine_ls_extinction_method none
_refine_ls_goodness_of_fit_ref 1.060
_refine_ls_hydrogen_treatment constr
_refine_ls_matrix_type full
_refine_ls_number_parameters 127
_refine_ls_number_reflns 1018
_refine_ls_number_restraints 0
_refine_ls_restrained_S_all 1.060
_refine_ls_R_factor_all 0.0476
_refine_ls_R_factor_gt 0.0324
_refine_ls_shift/su_max 0.000
_refine_ls_shift/su_mean 0.000
_refine_ls_structure_factor_coef Fsqd
_refine_ls_weighting_details 'calc w=1/[\s^2^(Fo^2^)+(0.0385P)^2^+1.0763P] where P=(Fo^2^+2Fc^2^)/3'
_refine_ls_weighting_scheme calc
_refine_ls_wR_factor_gt 0.0734
_refine_ls_wR_factor_ref 0.0797
_reflns_number_gt 793
_reflns_number_total 1018
_reflns_threshold_expression >2sigma(I)
_cod_data_source_file jo702389v-File001_1.cif
_cod_data_source_block afr1
_cod_depositor_comments
;
The following automatic conversions were performed:
'_symmetry_cell_setting' value 'Monoclinic' changed to 'monoclinic'
according to '/home/saulius/struct/CIF-dictionaries/cif_core.dic'
dictionary named 'cif_core.dic' version 2.4.1 from 2010-06-29.

Automatic conversion script
Id: cif_fix_enum 1527 2010-12-29 10:47:43Z saulius 
;
_cod_original_sg_symbol_H-M 'C 2/c'
_cod_database_code 4023311

loop_
_symmetry_equiv_pos_as_xyz
'x, y, z'
'-x, y, -z+1/2'
'x+1/2, y+1/2, z'
'-x+1/2, y+1/2, -z+1/2'
'-x, -y, -z'
'x, -y, z-1/2'
'-x+1/2, -y+1/2, -z'
'x+1/2, -y+1/2, z-1/2'

loop_
_atom_site_label
_atom_site_type_symbol
_atom_site_fract_x
_atom_site_fract_y
_atom_site_fract_z
_atom_site_U_iso_or_equiv
_atom_site_adp_type
_atom_site_occupancy
_atom_site_symmetry_multiplicity
_atom_site_calc_flag
_atom_site_refinement_flags
_atom_site_disorder_assembly
_atom_site_disorder_group
S1 S 0.20882(5) 0.00337(10) 0.38227(6) 0.0473(3) Uani 1 1 d . . .
N1 N 0.03752(13) -0.0495(2) 0.28358(15) 0.0316(6) Uani 1 1 d . . .
C1 C 0.1222(2) 0.2031(4) 0.49542(19) 0.0440(8) Uani 1 1 d . . .
H1 H 0.1749 0.2210 0.5351 0.053 Uiso 1 1 calc R . .
C2 C 0.0511(2) 0.2859(4) 0.5154(2) 0.0472(8) Uani 1 1 d . . .
H2 H 0.0554 0.3638 0.5672 0.057 Uiso 1 1 calc R . .
C3 C -0.0260(2) 0.2559(3) 0.4605(2) 0.0446(8) Uani 1 1 d . . .
H3 H -0.0748 0.3128 0.4747 0.054 Uiso 1 1 calc R . .
C4 C -0.03301(18) 0.1426(3) 0.38413(19) 0.0348(7) Uani 1 1 d . . .
H4 H -0.0865 0.1208 0.3470 0.042 Uiso 1 1 calc R . .
C5 C 0.04504(16) -0.3490(3) 0.27056(17) 0.0298(7) Uani 1 1 d . . .
C6 C 0.09444(17) -0.4917(3) 0.28507(19) 0.0384(7) Uani 1 1 d . . .
H6 H 0.0706 -0.5954 0.2644 0.046 Uiso 1 1 calc R . .
C7 C 0.17733(19) -0.4838(4) 0.3290(2) 0.0460(8) Uani 1 1 d . . .
H7 H 0.2104 -0.5816 0.3371 0.055 Uiso 1 1 calc R . .
C8 C 0.21268(18) -0.3354(4) 0.3614(2) 0.0452(8) Uani 1 1 d . . .
H8 H 0.2687 -0.3318 0.3952 0.054 Uiso 1 1 calc R . .
C9 C 0.11704(17) 0.0935(3) 0.41750(19) 0.0346(7) Uani 1 1 d . . .
C10 C 0.03858(17) 0.0623(3) 0.36287(18) 0.0299(7) Uani 1 1 d . . .
C11 C 0.16632(17) -0.1914(3) 0.34463(18) 0.0349(7) Uani 1 1 d . . .
C12 C 0.08342(16) -0.1990(3) 0.29746(17) 0.0292(7) Uani 1 1 d . . .

loop_
_atom_site_aniso_label
_atom_site_aniso_U_11
_atom_site_aniso_U_22
_atom_site_aniso_U_33
_atom_site_aniso_U_23
_atom_site_aniso_U_13
_atom_site_aniso_U_12
S1 0.0374(5) 0.0544(5) 0.0482(5) -0.0039(4) -0.0008(3) -0.0126(4)
N1 0.0340(13) 0.0304(13) 0.0273(13) -0.0011(11) -0.0064(9) 0.0001(10)
C1 0.058(2) 0.0424(19) 0.0294(17) 0.0006(15) -0.0012(16) -0.0224(17)
C2 0.078(2) 0.0326(18) 0.0335(18) -0.0071(14) 0.0158(18) -0.0180(18)
C3 0.063(2) 0.0324(18) 0.0422(18) 0.0004(16) 0.0205(17) -0.0048(16)
C4 0.0469(18) 0.0261(16) 0.0320(17) 0.0026(14) 0.0070(14) -0.0052(14)
C5 0.0394(15) 0.0282(17) 0.0215(15) 0.0032(13) 0.0036(12) 0.0011(13)
C6 0.049(2) 0.0332(17) 0.0334(17) 0.0036(13) 0.0083(15) 0.0030(15)
C7 0.047(2) 0.045(2) 0.0461(19) 0.0117(16) 0.0070(15) 0.0179(17)
C8 0.0362(18) 0.055(2) 0.0422(18) 0.0093(16) -0.0006(14) 0.0072(17)
C9 0.0431(18) 0.0327(17) 0.0275(16) 0.0029(14) 0.0027(14) -0.0137(14)
C10 0.0422(18) 0.0214(15) 0.0256(15) 0.0025(13) 0.0032(14) -0.0055(14)
C11 0.0313(17) 0.0429(19) 0.0296(16) 0.0021(14) 0.0013(13) -0.0009(14)
C12 0.0352(17) 0.0302(17) 0.0218(15) 0.0034(13) 0.0032(13) 0.0020(13)

loop_
_atom_type_symbol
_atom_type_description
_atom_type_scat_dispersion_real
_atom_type_scat_dispersion_imag
_atom_type_scat_source
C C 0.0033 0.0016 'International Tables Vol C Tables 4.2.6.8 and 6.1.1.4'
H H 0.0000 0.0000 'International Tables Vol C Tables 4.2.6.8 and 6.1.1.4'
N N 0.0061 0.0033 'International Tables Vol C Tables 4.2.6.8 and 6.1.1.4'
S S 0.1246 0.1234 'International Tables Vol C Tables 4.2.6.8 and 6.1.1.4'

loop_
_geom_angle_atom_site_label_1
_geom_angle_atom_site_label_2
_geom_angle_atom_site_label_3
_geom_angle
_geom_angle_site_symmetry_1
_geom_angle_site_symmetry_3
_geom_angle_publ_flag
C9 S1 C11 98.74(12) . . ?
N1 N1 C12 117.74(14) 2 . ?
N1 N1 C10 115.3(2) 2 . ?
C12 N1 C10 119.4(2) . . ?
C2 C1 C9 120.4(3) . . ?
C3 C2 C1 120.0(3) . . ?
C2 C3 C4 120.5(3) . . ?
C10 C4 C3 119.4(3) . . ?
C12 C5 C6 117.8(2) . . ?
C12 C5 C5 118.33(15) . 2 ?
C6 C5 C5 123.82(16) . 2 ?
C7 C6 C5 120.8(3) . . ?
C8 C7 C6 120.6(3) . . ?
C7 C8 C11 119.8(3) . . ?
C1 C9 C10 119.2(3) . . ?
C1 C9 S1 121.1(2) . . ?
C10 C9 S1 119.5(2) . . ?
C4 C10 C9 120.4(3) . . ?
C4 C10 N1 122.9(2) . . ?
C9 C10 N1 116.6(2) . . ?
C8 C11 C12 119.5(3) . . ?
C8 C11 S1 122.0(2) . . ?
C12 C11 S1 118.5(2) . . ?
C5 C12 C11 121.2(2) . . ?
C5 C12 N1 120.8(2) . . ?
C11 C12 N1 117.8(2) . . ?

loop_
_geom_bond_atom_site_label_1
_geom_bond_atom_site_label_2
_geom_bond_distance
_geom_bond_site_symmetry_2
_geom_bond_publ_flag
S1 C9 1.765(3) . ?
S1 C11 1.768(3) . ?
N1 N1 1.410(4) 2 ?
N1 C12 1.415(3) . ?
N1 C10 1.422(3) . ?
C1 C2 1.379(4) . ?
C1 C9 1.391(4) . ?
C2 C3 1.375(4) . ?
C3 C4 1.393(4) . ?
C4 C10 1.382(3) . ?
C5 C12 1.389(3) . ?
C5 C6 1.399(3) . ?
C5 C5 1.471(5) 2 ?
C6 C7 1.378(4) . ?
C7 C8 1.377(4) . ?
C8 C11 1.384(4) . ?
C9 C10 1.393(4) . ?
C11 C12 1.393(3) . ?
